data_2003069
loop_
_publ_author_name
'Nakatsuka, A.'
'Yoshiasa, A.'
'Yamanaka, T.'

_publ_section_title
;
 Cation distribution and crystal chemistry of
 Y~3~Al~5{-~<i>x</i>}Ga~<i>x~</i>O~12~ (0 {\/leq} <i>x</i> {\/leq} 5)
 garnet solid solutions
;
_journal_issue 3
_journal_name_full 'Acta Crystallographica Section B'
_journal_page_first 266
_journal_page_last 272
_journal_paper_doi 10.1107/S0108768198012567
_journal_volume 55
_journal_year 1999
_chemical_formula_sum 'Al2 Ga3 O12 Y3'
_chemical_formula_weight 721.827
_space_group_IT_number 230
_symmetry_cell_setting cubic
_symmetry_space_group_name_Hall '-I 4bd 2c 3'
_symmetry_space_group_name_H-M 'I a -3 d'
_atom_type_scat_source IntTabIV
_cell_angle_alpha 90.0
_cell_angle_beta 90.0
_cell_angle_gamma 90.0
_cell_formula_units_Z 8
_cell_length_a 12.1552(6)
_cell_length_b 12.1552(6)
_cell_length_c 12.1552(6)
_cell_measurement_reflns_used 25
_cell_measurement_temperature 296
_cell_measurement_theta_max 25.0
_cell_measurement_theta_min 22.5
_cell_volume 1795.92(15)
_diffrn_measurement_device 'Rigaku AFC-6'
_diffrn_measurement_method \w-2\q
_diffrn_radiation_type MoK\a
_diffrn_radiation_wavelength 0.71069
_diffrn_reflns_av_R_equivalents 0.016
_diffrn_reflns_number 3400
_diffrn_reflns_theta_max 60
_exptl_absorpt_coefficient_mu 29.43
_exptl_absorpt_correction_type sphere
_exptl_crystal_density_diffrn 5.34
_exptl_crystal_description sphere
_exptl_crystal_F_000 2656
_exptl_crystal_size_rad 0.070
_refine_ls_number_reflns 184
_refine_ls_R_factor_obs 0.018
_refine_ls_weighting_details 'w = 1/\s^2^(F~o~)'
_refine_ls_weighting_scheme calc
_refine_ls_wR_factor_obs 0.013
_reflns_number_observed 184
_reflns_observed_criterion |F~o~|>3\s(|F~o~|)
_cod_data_source_file oh0057.cif
_cod_data_source_block x=3
_cod_depositor_comments
;
The following automatic conversions were performed:

'_exptl_absorpt_correction_type' tag value 'spherical' was replaced
with 'sphere' value.

Automatic conversion script
Id: cif_fix_values 1646 2011-03-28 12:23:43Z adriana 

The following automatic conversions were performed:

'_refine_ls_weighting_scheme' value '1/\s^2^(F~o~)' was changed to
'calc'. New tag '_refine_ls_weighting_details' was created. The value
of the new tag was set to 'w = 1/\s^2^(F~o~)'.

Automatic conversion script
Id: cif_fix_values 3143 2015-03-26 13:38:13Z robertas 
;
_cod_original_cell_volume 1795.9(3)
_cod_original_sg_symbol_Hall '-I 4bd 2ab 3'
_cod_database_code 2003069

loop_
_symmetry_equiv_pos_as_xyz
x,y,z
1/2+x,y,1/2-z
x,1/2-y,1/2+z
1/2-x,1/2+y,z
-z,-x,-y
1/2-z,1/2+x,y
1/2+z,x,1/2-y
z,1/2-x,1/2+y
-y,-z,-x
y,1/2-z,1/2+x
1/2-y,1/2+z,x
1/2+y,z,1/2-x
1/4-y,3/4-x,3/4+z
1/4+y,1/4+x,1/4+z
3/4-y,3/4+x,1/4-z
3/4+y,1/4-x,3/4-z
1/4-x,3/4-z,3/4+y
3/4+x,1/4-z,3/4-y
1/4+x,1/4+z,1/4+y
3/4-x,3/4+z,1/4-y
1/4-z,3/4-y,3/4+x
3/4-z,3/4+y,1/4-x
3/4+z,1/4-y,3/4-x
1/4+z,1/4+y,1/4+x
-x,-y,-z
1/2-x,-y,1/2+z
-x,1/2+y,1/2-z
1/2+x,1/2-y,-z
z,x,y
1/2+z,1/2-x,-y
1/2-z,-x,1/2+y
-z,1/2+x,1/2-y
y,z,x
-y,1/2+z,1/2-x
1/2+y,1/2-z,-x
1/2-y,-z,1/2+x
3/4+y,1/4+x,1/4-z
3/4-y,3/4-x,3/4-z
1/4+y,1/4-x,3/4+z
1/4-y,3/4+x,1/4+z
3/4+x,1/4+z,1/4-y
1/4-x,3/4+z,1/4+y
3/4-x,3/4-z,3/4-y
1/4+x,1/4-z,3/4+y
3/4+z,1/4+y,1/4-x
1/4+z,1/4-y,3/4+x
1/4-z,3/4+y,1/4+x
3/4-z,3/4-y,3/4-x
1/2+x,1/2+y,1/2+z
x,1/2+y,-z
1/2+x,-y,z
-x,y,1/2+z
1/2-z,1/2-x,1/2-y
-z,x,1/2+y
z,1/2+x,-y
1/2+z,-x,y
1/2-y,1/2-z,1/2-x
1/2+y,-z,x
-y,z,1/2+x
y,1/2+z,-x
3/4-y,1/4-x,1/4+z
3/4+y,3/4+x,3/4+z
1/4-y,1/4+x,3/4-z
1/4+y,3/4-x,1/4-z
3/4-x,1/4-z,1/4+y
1/4+x,3/4-z,1/4-y
3/4+x,3/4+z,3/4+y
1/4-x,1/4+z,3/4-y
3/4-z,1/4-y,1/4+x
1/4-z,1/4+y,3/4-x
1/4+z,3/4-y,1/4-x
3/4+z,3/4+y,3/4+x
1/2-x,1/2-y,1/2-z
-x,1/2-y,z
1/2-x,y,-z
x,-y,1/2-z
1/2+z,1/2+x,1/2+y
z,-x,1/2-y
-z,1/2-x,y
1/2-z,x,-y
1/2+y,1/2+z,1/2+x
1/2-y,z,-x
y,-z,1/2-x
-y,1/2-z,x
1/4+y,3/4+x,3/4-z
1/4-y,1/4-x,1/4-z
3/4+y,3/4-x,1/4+z
3/4-y,1/4+x,3/4+z
1/4+x,3/4+z,3/4-y
3/4-x,1/4+z,3/4+y
1/4-x,1/4-z,1/4-y
3/4+x,3/4-z,1/4+y
1/4+z,3/4+y,3/4-x
3/4+z,3/4-y,1/4+x
3/4-z,1/4+y,3/4+x
1/4-z,1/4-y,1/4-x

loop_
_atom_site_label
_atom_site_fract_x
_atom_site_fract_y
_atom_site_fract_z
_atom_site_occupancy
Y 0.125 0.0 0.25 1.0
Al1 0.0 0.0 0.0 0.591
Ga1 0.0 0.0 0.0 0.409(6)
Al2 0.375 0.0 0.25 0.273
Ga2 0.375 0.0 0.25 0.727
O -0.0278(3) 0.0523(3) 0.1495(3) 1.0
